data_4068656
loop_
_publ_author_name
'Burck, Sebastian'
'Gudat, Dietrich'
'Nieger, Martin'

_publ_section_title
;
 Cleavage of Polarized P&#x2212;P Bonds in N-Heterocyclic Diphosphines in
 Reactions with Metal Olefin Complexes
;
_journal_issue 5
_journal_name_full Organometallics
_journal_page_first 1447
_journal_paper_doi 10.1021/om801008s
_journal_volume 28
_journal_year 2009
_chemical_formula_moiety 'C34 H46 N2 O2 P2 W'
_chemical_formula_sum 'C34 H46 N2 O2 P2 W'
_chemical_formula_weight 760.52
_chemical_name_systematic
; 
 Dicarbonyl-2-(1,3-dimesityl-tetrahydro-1,3,2-diazaohospholyl)-(eta^5-
 2',3',4',5'-tetraethylphospholyl)-tungsten(0) 
;
_space_group_IT_number 15
_symmetry_cell_setting monoclinic
_symmetry_space_group_name_Hall '-C 2yc'
_symmetry_space_group_name_H-M 'C 1 2/c 1'
_atom_sites_solution_hydrogens geom
_atom_sites_solution_primary direct
_atom_sites_solution_secondary difmap
_audit_creation_method SHELXL-97
_cell_angle_alpha 90.00
_cell_angle_beta 98.180(1)
_cell_angle_gamma 90.00
_cell_formula_units_Z 16
_cell_length_a 23.8525(5)
_cell_length_b 18.1101(4)
_cell_length_c 34.0334(6)
_cell_measurement_reflns_used 9683
_cell_measurement_temperature 123(2)
_cell_measurement_theta_max 25
_cell_measurement_theta_min 1
_cell_volume 14551.9(5)
_computing_cell_refinement DENZO-SMN
_computing_data_collection Collect
_computing_data_reduction DENZO-SMN
_computing_molecular_graphics XP
_computing_publication_material 'SHELXL-97 (Sheldrick, 1997)'
_computing_structure_refinement 'SHELXL-97 (Sheldrick, 1997)'
_computing_structure_solution 'SHELXS-97 (Sheldrick, 1990)'
_diffrn_ambient_temperature 123(2)
_diffrn_measured_fraction_theta_full 0.967
_diffrn_measured_fraction_theta_max 0.967
_diffrn_measurement_device_type 'Nonius KappaCCD'
_diffrn_measurement_method 'rotation in phi and omega, 0.5 deg.'
_diffrn_radiation_monochromator graphite
_diffrn_radiation_source 'fine-focus sealed tube'
_diffrn_radiation_type MoK\a
_diffrn_radiation_wavelength 0.71073
_diffrn_reflns_av_R_equivalents 0.1009
_diffrn_reflns_av_sigmaI/netI 0.1172
_diffrn_reflns_limit_h_max 23
_diffrn_reflns_limit_h_min -28
_diffrn_reflns_limit_k_max 21
_diffrn_reflns_limit_k_min -20
_diffrn_reflns_limit_l_max 40
_diffrn_reflns_limit_l_min -27
_diffrn_reflns_number 29175
_diffrn_reflns_theta_full 25.03
_diffrn_reflns_theta_max 25.03
_diffrn_reflns_theta_min 2.92
_exptl_absorpt_coefficient_mu 3.292
_exptl_absorpt_correction_T_max 0.46380
_exptl_absorpt_correction_T_min 0.30445
_exptl_absorpt_correction_type multi-scan
_exptl_absorpt_process_details 'MULABS (Platon, cf. Blessing, 1995)'
_exptl_crystal_colour yellow
_exptl_crystal_density_diffrn 1.389
_exptl_crystal_density_meas ?
_exptl_crystal_density_method 'not measured'
_exptl_crystal_description plates
_exptl_crystal_F_000 6144
_exptl_crystal_size_max 0.45
_exptl_crystal_size_mid 0.20
_exptl_crystal_size_min 0.10
_refine_diff_density_max 4.579
_refine_diff_density_min -1.758
_refine_diff_density_rms 0.238
_refine_ls_extinction_method none
_refine_ls_goodness_of_fit_ref 1.015
_refine_ls_hydrogen_treatment constr
_refine_ls_matrix_type full
_refine_ls_number_parameters 371
_refine_ls_number_reflns 12438
_refine_ls_number_restraints 0
_refine_ls_restrained_S_all 1.015
_refine_ls_R_factor_all 0.1178
_refine_ls_R_factor_gt 0.0796
_refine_ls_shift/su_max 0.001
_refine_ls_shift/su_mean 0.000
_refine_ls_structure_factor_coef Fsqd
_refine_ls_weighting_details 'calc w=1/[\s^2^(Fo^2^)+(0.0864P)^2^+645.0000P] where P=(Fo^2^+2Fc^2^)/3'
_refine_ls_weighting_scheme calc
_refine_ls_wR_factor_gt 0.1989
_refine_ls_wR_factor_ref 0.2167
_reflns_number_gt 8365
_reflns_number_total 12438
_reflns_threshold_expression >2sigma(I)
_cod_data_source_file om801008s_si_001.cif
_cod_data_source_block gud116_m_compound_6
_cod_depositor_comments
;
The following automatic conversions were performed:

'_exptl_crystal_density_meas' value 'none' was changed to '?' - the
value is perceived as not measured.

Automatic conversion script
Id: cif_fix_values 3008 2015-01-20 13:52:24Z robertas 
;
_cod_original_sg_symbol_H-M 'C 2/c'
_cod_database_code 4068656

loop_
_symmetry_equiv_pos_as_xyz
'x, y, z'
'-x, y, -z+1/2'
'x+1/2, y+1/2, z'
'-x+1/2, y+1/2, -z+1/2'
'-x, -y, -z'
'x, -y, z-1/2'
'-x+1/2, -y+1/2, -z'
'x+1/2, -y+1/2, z-1/2'

loop_
_atom_site_label
_atom_site_type_symbol
_atom_site_fract_x
_atom_site_fract_y
_atom_site_fract_z
_atom_site_U_iso_or_equiv
_atom_site_adp_type
_atom_site_occupancy
_atom_site_symmetry_multiplicity
_atom_site_calc_flag
_atom_site_refinement_flags
W1 W 0.37868(2) 0.62816(3) 0.425326(16) 0.02297(17) Uani 1 1 d .
C1A C 0.4016(6) 0.5295(8) 0.4427(4) 0.029(3) Uiso 1 1 d .
O1A O 0.4134(5) 0.4684(6) 0.4528(3) 0.046(3) Uiso 1 1 d .
C1B C 0.3733(7) 0.5893(9) 0.3720(4) 0.035(4) Uiso 1 1 d .
O1B O 0.3657(4) 0.5670(6) 0.3396(3) 0.036(2) Uiso 1 1 d .
P1 P 0.46779(14) 0.6620(2) 0.42319(11) 0.0255(8) Uani 1 1 d .
N2 N 0.5192(5) 0.6278(7) 0.4011(3) 0.030(3) Uiso 1 1 d .
C3 C 0.5757(7) 0.6635(9) 0.4115(5) 0.039(4) Uiso 1 1 d .
H3A H 0.5953 0.6678 0.3879 0.046 Uiso 1 1 calc R
H3B H 0.5998 0.6350 0.4322 0.046 Uiso 1 1 calc R
C4 C 0.5622(7) 0.7390(9) 0.4268(4) 0.037(4) Uiso 1 1 d .
H4A H 0.5922 0.7547 0.4483 0.045 Uiso 1 1 calc R
H4B H 0.5597 0.7759 0.4052 0.045 Uiso 1 1 calc R
N5 N 0.5074(5) 0.7329(6) 0.4418(3) 0.028(3) Uiso 1 1 d .
C6 C 0.5169(7) 0.5592(9) 0.3785(4) 0.035(4) Uiso 1 1 d .
C7 C 0.5318(8) 0.4943(11) 0.4007(5) 0.052(5) Uiso 1 1 d .
C8 C 0.5326(10) 0.4289(14) 0.3786(7) 0.078(7) Uiso 1 1 d .
H8 H 0.5408 0.3833 0.3919 0.094 Uiso 1 1 calc R
C9 C 0.5224(11) 0.4301(15) 0.3412(8) 0.086(7) Uiso 1 1 d .
C10 C 0.5067(10) 0.4889(13) 0.3193(7) 0.073(6) Uiso 1 1 d .
H10 H 0.4970 0.4840 0.2914 0.088 Uiso 1 1 calc R
C11 C 0.5041(7) 0.5613(9) 0.3379(5) 0.040(4) Uiso 1 1 d .
C12 C 0.4898(9) 0.6303(11) 0.3162(5) 0.059(5) Uiso 1 1 d .
H12A H 0.4567 0.6528 0.3255 0.089 Uiso 1 1 calc R
H12B H 0.4812 0.6197 0.2878 0.089 Uiso 1 1 calc R
H12C H 0.5220 0.6644 0.3209 0.089 Uiso 1 1 calc R
C13 C 0.5239(15) 0.3599(19) 0.3126(9) 0.134(12) Uiso 1 1 d .
H13A H 0.5236 0.3767 0.2852 0.201 Uiso 1 1 calc R
H13B H 0.4906 0.3289 0.3142 0.201 Uiso 1 1 calc R
H13C H 0.5584 0.3312 0.3210 0.201 Uiso 1 1 calc R
C14 C 0.5474(10) 0.4944(13) 0.4445(6) 0.073(6) Uiso 1 1 d .
H14A H 0.5881 0.5038 0.4512 0.109 Uiso 1 1 calc R
H14B H 0.5382 0.4464 0.4552 0.109 Uiso 1 1 calc R
H14C H 0.5262 0.5333 0.4560 0.109 Uiso 1 1 calc R
C15 C 0.4947(6) 0.7819(8) 0.4725(4) 0.030(3) Uiso 1 1 d .
C16 C 0.4702(6) 0.8527(8) 0.4611(4) 0.031(3) Uiso 1 1 d .
C17 C 0.4614(6) 0.8992(9) 0.4919(4) 0.034(3) Uiso 1 1 d .
H17 H 0.4455 0.9465 0.4855 0.040 Uiso 1 1 calc R
C18 C 0.4744(7) 0.8808(9) 0.5311(4) 0.038(4) Uiso 1 1 d .
C19 C 0.4990(7) 0.8101(9) 0.5411(5) 0.037(4) Uiso 1 1 d .
H19 H 0.5092 0.7967 0.5681 0.045 Uiso 1 1 calc R
C20 C 0.5080(6) 0.7615(8) 0.5115(4) 0.029(3) Uiso 1 1 d .
C21 C 0.5318(7) 0.6849(9) 0.5231(5) 0.042(4) Uiso 1 1 d .
H21A H 0.5050 0.6470 0.5116 0.063 Uiso 1 1 calc R
H21B H 0.5376 0.6802 0.5521 0.063 Uiso 1 1 calc R
H21C H 0.5681 0.6784 0.5132 0.063 Uiso 1 1 calc R
C22 C 0.4647(8) 0.9332(10) 0.5637(5) 0.046(4) Uiso 1 1 d .
H22A H 0.4873 0.9779 0.5620 0.070 Uiso 1 1 calc R
H22B H 0.4759 0.9095 0.5895 0.070 Uiso 1 1 calc R
H22C H 0.4245 0.9464 0.5609 0.070 Uiso 1 1 calc R
C23 C 0.4549(7) 0.8725(10) 0.4190(5) 0.044(4) Uiso 1 1 d .
H23A H 0.4280 0.9137 0.4166 0.067 Uiso 1 1 calc R
H23B H 0.4373 0.8298 0.4043 0.067 Uiso 1 1 calc R
H23C H 0.4890 0.8869 0.4080 0.067 Uiso 1 1 calc R
P2 P 0.33865(15) 0.7524(2) 0.44516(11) 0.0278(8) Uani 1 1 d .
C24 C 0.3363(6) 0.6800(7) 0.4797(4) 0.024(3) Uiso 1 1 d .
C25 C 0.3030(5) 0.6181(7) 0.4645(4) 0.022(3) Uiso 1 1 d .
C26 C 0.2803(6) 0.6286(8) 0.4234(4) 0.024(3) Uiso 1 1 d .
C27 C 0.2958(6) 0.6981(8) 0.4084(4) 0.025(3) Uiso 1 1 d .
C28 C 0.3645(7) 0.6862(9) 0.5230(4) 0.038(4) Uiso 1 1 d .
H28A H 0.3693 0.6362 0.5347 0.045 Uiso 1 1 calc R
H28B H 0.4025 0.7085 0.5237 0.045 Uiso 1 1 calc R
C29 C 0.3303(8) 0.7323(11) 0.5473(5) 0.054(5) Uiso 1 1 d .
H29A H 0.3498 0.7352 0.5746 0.081 Uiso 1 1 calc R
H29B H 0.2929 0.7097 0.5472 0.081 Uiso 1 1 calc R
H29C H 0.3258 0.7820 0.5360 0.081 Uiso 1 1 calc R
C30 C 0.2925(7) 0.5498(9) 0.4878(4) 0.036(4) Uiso 1 1 d .
H30A H 0.3250 0.5414 0.5089 0.044 Uiso 1 1 calc R
H30B H 0.2889 0.5064 0.4700 0.044 Uiso 1 1 calc R
C31 C 0.2376(7) 0.5584(10) 0.5070(5) 0.050(4) Uiso 1 1 d .
H31A H 0.2313 0.5135 0.5218 0.075 Uiso 1 1 calc R
H31B H 0.2053 0.5664 0.4862 0.075 Uiso 1 1 calc R
H31C H 0.2414 0.6007 0.5251 0.075 Uiso 1 1 calc R
C32 C 0.2393(6) 0.5759(8) 0.4001(4) 0.032(3) Uiso 1 1 d .
H32A H 0.2432 0.5267 0.4130 0.038 Uiso 1 1 calc R
H32B H 0.2495 0.5706 0.3731 0.038 Uiso 1 1 calc R
C33 C 0.1782(6) 0.6000(9) 0.3969(4) 0.037(4) Uiso 1 1 d .
H33A H 0.1539 0.5632 0.3818 0.056 Uiso 1 1 calc R
H33B H 0.1735 0.6477 0.3833 0.056 Uiso 1 1 calc R
H33C H 0.1675 0.6048 0.4236 0.056 Uiso 1 1 calc R
C34 C 0.2751(7) 0.7260(9) 0.3674(4) 0.038(4) Uiso 1 1 d .
H34A H 0.2382 0.7509 0.3677 0.046 Uiso 1 1 calc R
H34B H 0.2686 0.6833 0.3492 0.046 Uiso 1 1 calc R
C35 C 0.3154(8) 0.7796(10) 0.3512(5) 0.052(5) Uiso 1 1 d .
H35A H 0.2990 0.7956 0.3245 0.079 Uiso 1 1 calc R
H35B H 0.3517 0.7550 0.3499 0.079 Uiso 1 1 calc R
H35C H 0.3215 0.8227 0.3687 0.079 Uiso 1 1 calc R
W1' W 0.23639(2) 0.16572(3) 0.346355(17) 0.02477(17) Uani 1 1 d .
C1A' C 0.1638(7) 0.2163(9) 0.3319(4) 0.039(4) Uiso 1 1 d .
O1A' O 0.1193(5) 0.2422(7) 0.3227(3) 0.052(3) Uiso 1 1 d .
C1B' C 0.2234(7) 0.1745(9) 0.4006(4) 0.035(4) Uiso 1 1 d .
O1B' O 0.2128(5) 0.1743(6) 0.4335(3) 0.043(3) Uiso 1 1 d .
P1' P 0.28314(15) 0.2722(2) 0.35068(11) 0.0258(8) Uani 1 1 d .
N2' N 0.2789(5) 0.3501(6) 0.3761(3) 0.030(3) Uiso 1 1 d .
C3' C 0.3146(6) 0.4113(9) 0.3660(4) 0.035(4) Uiso 1 1 d .
H3'1 H 0.3301 0.4393 0.3901 0.042 Uiso 1 1 calc R
H3'2 H 0.2926 0.4454 0.3470 0.042 Uiso 1 1 calc R
C4' C 0.3616(7) 0.3753(9) 0.3475(4) 0.037(4) Uiso 1 1 d .
H4'1 H 0.3734 0.4070 0.3264 0.044 Uiso 1 1 calc R
H4'2 H 0.3949 0.3658 0.3678 0.044 Uiso 1 1 calc R
N5' N 0.3368(5) 0.3046(7) 0.3306(3) 0.030(3) Uiso 1 1 d .
C6' C 0.2391(6) 0.3596(7) 0.4036(4) 0.024(3) Uiso 1 1 d .
C7' C 0.1851(6) 0.3908(8) 0.3893(4) 0.032(3) Uiso 1 1 d .
C8' C 0.1471(6) 0.4040(8) 0.4159(4) 0.032(3) Uiso 1 1 d .
H8' H 0.1107 0.4237 0.4069 0.039 Uiso 1 1 calc R
C9' C 0.1633(6) 0.3879(8) 0.4562(4) 0.033(3) Uiso 1 1 d .
C10' C 0.2173(6) 0.3581(8) 0.4690(4) 0.032(3) Uiso 1 1 d .
H10' H 0.2280 0.3468 0.4963 0.038 Uiso 1 1 calc R
C11' C 0.2540(6) 0.3453(8) 0.4430(4) 0.026(3) Uiso 1 1 d .
C12' C 0.3128(7) 0.3149(9) 0.4582(4) 0.036(4) Uiso 1 1 d .
H12D H 0.3182 0.2677 0.4451 0.055 Uiso 1 1 calc R
H12E H 0.3163 0.3073 0.4870 0.055 Uiso 1 1 calc R
H12F H 0.3416 0.3502 0.4523 0.055 Uiso 1 1 calc R
C13' C 0.1209(7) 0.4042(10) 0.4861(5) 0.044(4) Uiso 1 1 d .
H13D H 0.1251 0.4557 0.4949 0.066 Uiso 1 1 calc R
H13E H 0.1290 0.3714 0.5090 0.066 Uiso 1 1 calc R
H13F H 0.0821 0.3959 0.4730 0.066 Uiso 1 1 calc R
C14' C 0.1690(7) 0.4105(9) 0.3465(4) 0.043(4) Uiso 1 1 d .
H14D H 0.1276 0.4103 0.3398 0.064 Uiso 1 1 calc R
H14E H 0.1852 0.3743 0.3299 0.064 Uiso 1 1 calc R
H14F H 0.1835 0.4598 0.3416 0.064 Uiso 1 1 calc R
C15' C 0.3578(6) 0.2716(8) 0.2970(4) 0.030(3) Uiso 1 1 d .
C16' C 0.3279(7) 0.2865(9) 0.2586(5) 0.043(4) Uiso 1 1 d .
C17' C 0.3486(8) 0.2526(10) 0.2267(5) 0.053(5) Uiso 1 1 d .
H17' H 0.3305 0.2626 0.2005 0.064 Uiso 1 1 calc R
C18' C 0.3949(8) 0.2046(11) 0.2318(5) 0.054(5) Uiso 1 1 d .
C19' C 0.4231(8) 0.1925(10) 0.2695(5) 0.048(4) Uiso 1 1 d .
H19' H 0.4555 0.1614 0.2733 0.058 Uiso 1 1 calc R
C20' C 0.4041(7) 0.2262(9) 0.3026(4) 0.038(4) Uiso 1 1 d .
C21' C 0.4343(8) 0.2117(10) 0.3435(5) 0.052(5) Uiso 1 1 d .
H21D H 0.4643 0.1752 0.3422 0.078 Uiso 1 1 calc R
H21E H 0.4073 0.1925 0.3602 0.078 Uiso 1 1 calc R
H21F H 0.4509 0.2577 0.3549 0.078 Uiso 1 1 calc R
C22' C 0.4111(10) 0.1700(13) 0.1953(6) 0.079(7) Uiso 1 1 d .
H22D H 0.3788 0.1426 0.1815 0.119 Uiso 1 1 calc R
H22E H 0.4429 0.1362 0.2027 0.119 Uiso 1 1 calc R
H22F H 0.4223 0.2086 0.1778 0.119 Uiso 1 1 calc R
C23' C 0.2767(8) 0.3338(11) 0.2536(5) 0.058(5) Uiso 1 1 d .
H23D H 0.2826 0.3759 0.2718 0.087 Uiso 1 1 calc R
H23E H 0.2441 0.3050 0.2595 0.087 Uiso 1 1 calc R
H23F H 0.2694 0.3517 0.2262 0.087 Uiso 1 1 calc R
P2' P 0.31075(15) 0.0857(2) 0.31895(11) 0.0300(8) Uani 1 1 d .
C24' C 0.2773(6) 0.0473(8) 0.3582(4) 0.025(3) Uiso 1 1 d .
C25' C 0.2175(6) 0.0371(8) 0.3466(4) 0.031(3) Uiso 1 1 d .
C26' C 0.1986(6) 0.0624(8) 0.3074(4) 0.029(3) Uiso 1 1 d .
C27' C 0.2446(6) 0.0927(8) 0.2879(4) 0.030(3) Uiso 1 1 d .
C28' C 0.3096(7) 0.0233(10) 0.3976(5) 0.043(4) Uiso 1 1 d .
H28C H 0.2857 0.0317 0.4187 0.052 Uiso 1 1 calc R
H28D H 0.3175 -0.0303 0.3966 0.052 Uiso 1 1 calc R
C29' C 0.3650(8) 0.0643(11) 0.4081(5) 0.055(5) Uiso 1 1 d .
H29D H 0.3836 0.0478 0.4342 0.083 Uiso 1 1 calc R
H29E H 0.3576 0.1174 0.4090 0.083 Uiso 1 1 calc R
H29F H 0.3897 0.0541 0.3881 0.083 Uiso 1 1 calc R
C30' C 0.1809(7) 0.0014(9) 0.3736(4) 0.037(4) Uiso 1 1 d .
H30C H 0.1411 0.0172 0.3659 0.044 Uiso 1 1 calc R
H30D H 0.1931 0.0179 0.4012 0.044 Uiso 1 1 calc R
C31' C 0.1845(8) -0.0848(10) 0.3715(5) 0.056(5) Uiso 1 1 d .
H31D H 0.1594 -0.1066 0.3888 0.084 Uiso 1 1 calc R
H31E H 0.2235 -0.1006 0.3803 0.084 Uiso 1 1 calc R
H31F H 0.1727 -0.1011 0.3442 0.084 Uiso 1 1 calc R
C32' C 0.1381(7) 0.0581(9) 0.2875(5) 0.044(4) Uiso 1 1 d .
H32C H 0.1289 0.1028 0.2710 0.053 Uiso 1 1 calc R
H32D H 0.1125 0.0566 0.3079 0.053 Uiso 1 1 calc R
C33' C 0.1286(8) -0.0114(10) 0.2609(5) 0.053(5) Uiso 1 1 d .
H33D H 0.0890 -0.0131 0.2483 0.080 Uiso 1 1 calc R
H33E H 0.1372 -0.0557 0.2773 0.080 Uiso 1 1 calc R
H33F H 0.1535 -0.0095 0.2404 0.080 Uiso 1 1 calc R
C34' C 0.2394(6) 0.1165(8) 0.2458(4) 0.033(3) Uiso 1 1 d .
H34C H 0.2571 0.1657 0.2443 0.040 Uiso 1 1 calc R
H34D H 0.1988 0.1209 0.2348 0.040 Uiso 1 1 calc R
C35' C 0.2677(8) 0.0620(10) 0.2211(5) 0.047(4) Uiso 1 1 d .
H35D H 0.2636 0.0791 0.1935 0.071 Uiso 1 1 calc R
H35E H 0.2497 0.0135 0.2221 0.071 Uiso 1 1 calc R
H35F H 0.3080 0.0581 0.2317 0.071 Uiso 1 1 calc R

loop_
_atom_site_aniso_label
_atom_site_aniso_U_11
_atom_site_aniso_U_22
_atom_site_aniso_U_33
_atom_site_aniso_U_23
_atom_site_aniso_U_13
_atom_site_aniso_U_12
W1 0.0141(3) 0.0215(3) 0.0341(3) -0.0010(2) 0.0063(2) 0.0000(2)
P1 0.0160(17) 0.0203(18) 0.041(2) -0.0022(16) 0.0082(15) -0.0005(15)
P2 0.0182(18) 0.0193(18) 0.046(2) -0.0041(16) 0.0061(16) -0.0004(15)
W1' 0.0176(3) 0.0251(3) 0.0331(3) -0.0015(2) 0.0086(2) -0.0028(2)
P1' 0.0179(17) 0.0262(19) 0.035(2) -0.0027(16) 0.0080(15) -0.0044(16)
P2' 0.0192(18) 0.036(2) 0.037(2) -0.0024(17) 0.0107(15) 0.0000(17)

loop_
_atom_type_symbol
_atom_type_description
_atom_type_scat_dispersion_real
_atom_type_scat_dispersion_imag
_atom_type_scat_source
C C 0.0033 0.0016 'International Tables Vol C Tables 4.2.6.8 and 6.1.1.4'
H H 0.0000 0.0000 'International Tables Vol C Tables 4.2.6.8 and 6.1.1.4'
N N 0.0061 0.0033 'International Tables Vol C Tables 4.2.6.8 and 6.1.1.4'
O O 0.0106 0.0060 'International Tables Vol C Tables 4.2.6.8 and 6.1.1.4'
P P 0.1023 0.0942 'International Tables Vol C Tables 4.2.6.8 and 6.1.1.4'
W W -0.8490 6.8722 'International Tables Vol C Tables 4.2.6.8 and 6.1.1.4'

loop_
_geom_angle_atom_site_label_1
_geom_angle_atom_site_label_2
_geom_angle_atom_site_label_3
_geom_angle
C1B W1 C1A 85.9(6)
C1B W1 P1 90.3(5)
C1A W1 P1 92.0(4)
C1B W1 C26 92.5(6)
C1A W1 C26 104.5(5)
P1 W1 C26 163.5(4)
C1B W1 C27 91.4(6)
C1A W1 C27 139.8(5)
P1 W1 C27 128.2(4)
C26 W1 C27 35.5(5)
C1B W1 C25 122.7(6)
C1A W1 C25 87.8(5)
P1 W1 C25 146.9(3)
C26 W1 C25 35.3(4)
C27 W1 C25 60.3(4)
C1B W1 C24 151.6(6)
C1A W1 C24 104.8(5)
P1 W1 C24 115.0(3)
C26 W1 C24 59.6(4)
C27 W1 C24 63.3(4)
C25 W1 C24 34.5(4)
C1B W1 P2 126.0(5)
C1A W1 P2 145.7(4)
P1 W1 P2 99.20(12)
C26 W1 P2 66.2(3)
C27 W1 P2 42.5(3)
C25 W1 P2 65.4(3)
C24 W1 P2 41.3(3)
Cp1 W1 C1A 119.9(5)
Cp1 W1 C1B 120.4(5)
Cp1 W1 P1 135.1(3)
O1A C1A W1 177.3(13)
O1B C1B W1 174.8(13)
N2 P1 N5 92.6(6)
N2 P1 W1 133.5(5)
N5 P1 W1 133.8(4)
C6 N2 C3 117.4(12)
C6 N2 P1 125.9(10)
C3 N2 P1 115.8(10)
N2 C3 C4 104.2(12)
N2 C3 H3A 110.9
C4 C3 H3A 110.9
N2 C3 H3B 110.9
C4 C3 H3B 110.9
H3A C3 H3B 108.9
N5 C4 C3 107.1(12)
N5 C4 H4A 110.3
C3 C4 H4A 110.3
N5 C4 H4B 110.3
C3 C4 H4B 110.3
H4A C4 H4B 108.5
C15 N5 C4 119.7(11)
C15 N5 P1 126.0(10)
C4 N5 P1 114.0(9)
C11 C6 C7 124.2(15)
C11 C6 N2 119.6(13)
C7 C6 N2 116.1(13)
C8 C7 C6 115.9(17)
C8 C7 C14 121.3(19)
C6 C7 C14 122.8(17)
C9 C8 C7 121(2)
C9 C8 H8 119.6
C7 C8 H8 119.6
C8 C9 C10 125(3)
C8 C9 C13 126(3)
C10 C9 C13 109(2)
C9 C10 C11 120(2)
C9 C10 H10 119.9
C11 C10 H10 119.9
C6 C11 C10 113.3(16)
C6 C11 C12 122.2(15)
C10 C11 C12 124.5(16)
C11 C12 H12A 109.5
C11 C12 H12B 109.5
H12A C12 H12B 109.5
C11 C12 H12C 109.5
H12A C12 H12C 109.5
H12B C12 H12C 109.5
C9 C13 H13A 109.5
C9 C13 H13B 109.5
H13A C13 H13B 109.5
C9 C13 H13C 109.5
H13A C13 H13C 109.5
H13B C13 H13C 109.5
C7 C14 H14A 109.5
C7 C14 H14B 109.5
H14A C14 H14B 109.5
C7 C14 H14C 109.5
H14A C14 H14C 109.5
H14B C14 H14C 109.5
C20 C15 N5 119.7(13)
C20 C15 C16 121.8(13)
N5 C15 C16 118.5(12)
C17 C16 C15 116.0(13)
C17 C16 C23 123.2(14)
C15 C16 C23 120.8(13)
C18 C17 C16 123.6(15)
C18 C17 H17 118.2
C16 C17 H17 118.2
C17 C18 C19 118.5(14)
C17 C18 C22 121.9(15)
C19 C18 C22 119.5(14)
C20 C19 C18 120.1(14)
C20 C19 H19 119.9
C18 C19 H19 119.9
C15 C20 C19 119.8(14)
C15 C20 C21 121.4(13)
C19 C20 C21 118.8(13)
C20 C21 H21A 109.5
C20 C21 H21B 109.5
H21A C21 H21B 109.5
C20 C21 H21C 109.5
H21A C21 H21C 109.5
H21B C21 H21C 109.5
C18 C22 H22A 109.5
C18 C22 H22B 109.5
H22A C22 H22B 109.5
C18 C22 H22C 109.5
H22A C22 H22C 109.5
H22B C22 H22C 109.5
C16 C23 H23A 109.5
C16 C23 H23B 109.5
H23A C23 H23B 109.5
C16 C23 H23C 109.5
H23A C23 H23C 109.5
H23B C23 H23C 109.5
C24 P2 C27 89.4(6)
C24 P2 W1 64.8(4)
C27 P2 W1 62.1(5)
C25 C24 C28 123.4(12)
C25 C24 P2 114.2(9)
C28 C24 P2 122.3(10)
C25 C24 W1 71.9(7)
C28 C24 W1 126.1(9)
P2 C24 W1 73.9(5)
C24 C25 C26 111.2(11)
C24 C25 C30 125.3(12)
C26 C25 C30 123.5(12)
C24 C25 W1 73.6(7)
C26 C25 W1 70.0(7)
C30 C25 W1 123.3(9)
C27 C26 C25 112.6(11)
C27 C26 C32 123.5(12)
C25 C26 C32 123.6(12)
C27 C26 W1 72.7(8)
C25 C26 W1 74.6(7)
C32 C26 W1 125.9(9)
C26 C27 C34 124.3(12)
C26 C27 P2 112.6(9)
C34 C27 P2 122.9(11)
C26 C27 W1 71.9(8)
C34 C27 W1 124.4(10)
P2 C27 W1 75.4(5)
C29 C28 C24 111.9(13)
C29 C28 H28A 109.2
C24 C28 H28A 109.2
C29 C28 H28B 109.2
C24 C28 H28B 109.2
H28A C28 H28B 107.9
C28 C29 H29A 109.5
C28 C29 H29B 109.5
H29A C29 H29B 109.5
C28 C29 H29C 109.5
H29A C29 H29C 109.5
H29B C29 H29C 109.5
C25 C30 C31 110.6(13)
C25 C30 H30A 109.5
C31 C30 H30A 109.5
C25 C30 H30B 109.5
C31 C30 H30B 109.5
H30A C30 H30B 108.1
C30 C31 H31A 109.5
C30 C31 H31B 109.5
H31A C31 H31B 109.5
C30 C31 H31C 109.5
H31A C31 H31C 109.5
H31B C31 H31C 109.5
C26 C32 C33 113.7(12)
C26 C32 H32A 108.8
C33 C32 H32A 108.8
C26 C32 H32B 108.8
C33 C32 H32B 108.8
H32A C32 H32B 107.7
C32 C33 H33A 109.5
C32 C33 H33B 109.5
H33A C33 H33B 109.5
C32 C33 H33C 109.5
H33A C33 H33C 109.5
H33B C33 H33C 109.5
C27 C34 C35 114.2(13)
C27 C34 H34A 108.7
C35 C34 H34A 108.7
C27 C34 H34B 108.7
C35 C34 H34B 108.7
H34A C34 H34B 107.6
C34 C35 H35A 109.5
C34 C35 H35B 109.5
H35A C35 H35B 109.5
C34 C35 H35C 109.5
H35A C35 H35C 109.5
H35B C35 H35C 109.5
C1B' W1' C1A' 86.8(6)
C1B' W1' P1' 90.7(5)
C1A' W1' P1' 91.6(5)
C1B' W1' C24' 91.8(6)
C1A' W1' C24' 142.7(6)
P1' W1' C24' 125.7(3)
C1B' W1' C25' 91.2(6)
C1A' W1' C25' 107.4(6)
P1' W1' C25' 161.0(4)
C24' W1' C25' 35.3(5)
C1B' W1' C26' 119.8(6)
C1A' W1' C26' 88.7(6)
P1' W1' C26' 149.4(3)
C24' W1' C26' 60.0(5)
C25' W1' C26' 34.7(5)
C1B' W1' C27' 151.4(6)
C1A' W1' C27' 102.8(6)
P1' W1' C27' 115.4(4)
C24' W1' C27' 64.2(5)
C25' W1' C27' 60.3(5)
C26' W1' C27' 35.5(5)
C1B' W1' P2' 127.6(5)
C1A' W1' P2' 143.6(5)
P1' W1' P2' 98.50(13)
C24' W1' P2' 42.3(3)
C25' W1' P2' 65.7(4)
C26' W1' P2' 65.4(4)
C27' W1' P2' 41.5(4)
Cp1' W1' C1A' 120.6(5)
Cp1' W1' C1B' 119.7(5)
Cp1' W1' P1' 134.7(3)
O1A' C1A' W1' 175.8(15)
O1B' C1B' W1' 174.2(13)
N5' P1' N2' 91.4(6)
N5' P1' W1' 134.1(5)
N2' P1' W1' 134.6(5)
C6' N2' C3' 121.5(11)
C6' N2' P1' 122.5(10)
C3' N2' P1' 115.8(9)
N2' C3' C4' 105.2(12)
N2' C3' H3'1 110.7
C4' C3' H3'1 110.7
N2' C3' H3'2 110.7
C4' C3' H3'2 110.7
H3'1 C3' H3'2 108.8
N5' C4' C3' 104.7(12)
N5' C4' H4'1 110.8
C3' C4' H4'1 110.8
N5' C4' H4'2 110.8
C3' C4' H4'2 110.8
H4'1 C4' H4'2 108.9
C15' N5' C4' 120.0(12)
C15' N5' P1' 124.1(10)
C4' N5' P1' 115.8(9)
C11' C6' C7' 120.5(12)
C11' C6' N2' 121.0(12)
C7' C6' N2' 118.3(12)
C8' C7' C6' 119.1(13)
C8' C7' C14' 119.5(14)
C6' C7' C14' 121.4(13)
C7' C8' C9' 119.2(14)
C7' C8' H8' 120.4
C9' C8' H8' 120.4
C8' C9' C10' 119.8(13)
C8' C9' C13' 119.0(13)
C10' C9' C13' 121.2(13)
C11' C10' C9' 120.8(13)
C11' C10' H10' 119.6
C9' C10' H10' 119.6
C10' C11' C6' 120.6(13)
C10' C11' C12' 119.3(12)
C6' C11' C12' 120.0(12)
C11' C12' H12D 109.5
C11' C12' H12E 109.5
H12D C12' H12E 109.5
C11' C12' H12F 109.5
H12D C12' H12F 109.5
H12E C12' H12F 109.5
C9' C13' H13D 109.5
C9' C13' H13E 109.5
H13D C13' H13E 109.5
C9' C13' H13F 109.5
H13D C13' H13F 109.5
H13E C13' H13F 109.5
C7' C14' H14D 109.5
C7' C14' H14E 109.5
H14D C14' H14E 109.5
C7' C14' H14F 109.5
H14D C14' H14F 109.5
H14E C14' H14F 109.5
C20' C15' C16' 122.0(14)
C20' C15' N5' 120.2(13)
C16' C15' N5' 117.7(13)
C17' C16' C15' 116.4(16)
C17' C16' C23' 122.7(16)
C15' C16' C23' 120.9(15)
C18' C17' C16' 122.5(17)
C18' C17' H17' 118.7
C16' C17' H17' 118.7
C19' C18' C17' 119.0(17)
C19' C18' C22' 124.0(19)
C17' C18' C22' 116.9(17)
C18' C19' C20' 120.3(18)
C18' C19' H19' 119.8
C20' C19' H19' 119.8
C15' C20' C19' 119.6(14)
C15' C20' C21' 120.4(14)
C19' C20' C21' 120.0(16)
C20' C21' H21D 109.5
C20' C21' H21E 109.5
H21D C21' H21E 109.5
C20' C21' H21F 109.5
H21D C21' H21F 109.5
H21E C21' H21F 109.5
C18' C22' H22D 109.5
C18' C22' H22E 109.5
H22D C22' H22E 109.5
C18' C22' H22F 109.5
H22D C22' H22F 109.5
H22E C22' H22F 109.5
C16' C23' H23D 109.5
C16' C23' H23E 109.5
H23D C23' H23E 109.5
C16' C23' H23F 109.5
H23D C23' H23F 109.5
H23E C23' H23F 109.5
C27' P2' C24' 91.1(6)
C27' P2' W1' 64.8(5)
C24' P2' W1' 62.9(4)
C25' C24' C28' 124.6(12)
C25' C24' P2' 112.0(10)
C28' C24' P2' 123.3(11)
C25' C24' W1' 72.5(8)
C28' C24' W1' 123.8(10)
P2' C24' W1' 74.8(5)
C26' C25' C24' 112.8(12)
C26' C25' C30' 125.3(13)
C24' C25' C30' 121.9(13)
C26' C25' W1' 73.5(8)
C24' C25' W1' 72.2(8)
C30' C25' W1' 123.5(10)
C25' C26' C27' 112.6(12)
C25' C26' C32' 124.2(13)
C27' C26' C32' 123.1(13)
C25' C26' W1' 71.7(8)
C27' C26' W1' 73.2(8)
C32' C26' W1' 123.5(10)
C26' C27' C34' 125.3(13)
C26' C27' P2' 111.3(10)
C34' C27' P2' 122.8(11)
C26' C27' W1' 71.3(8)
C34' C27' W1' 129.1(10)
P2' C27' W1' 73.6(5)
C29' C28' C24' 112.8(14)
C29' C28' H28C 109.0
C24' C28' H28C 109.0
C29' C28' H28D 109.0
C24' C28' H28D 109.0
H28C C28' H28D 107.8
C28' C29' H29D 109.5
C28' C29' H29E 109.5
H29D C29' H29E 109.5
C28' C29' H29F 109.5
H29D C29' H29F 109.5
H29E C29' H29F 109.5
C25' C30' C31' 111.2(13)
C25' C30' H30C 109.4
C31' C30' H30C 109.4
C25' C30' H30D 109.4
C31' C30' H30D 109.4
H30C C30' H30D 108.0
C30' C31' H31D 109.5
C30' C31' H31E 109.5
H31D C31' H31E 109.5
C30' C31' H31F 109.5
H31D C31' H31F 109.5
H31E C31' H31F 109.5
C26' C32' C33' 110.9(14)
C26' C32' H32C 109.5
C33' C32' H32C 109.5
C26' C32' H32D 109.5
C33' C32' H32D 109.5
H32C C32' H32D 108.0
C32' C33' H33D 109.5
C32' C33' H33E 109.5
H33D C33' H33E 109.5
C32' C33' H33F 109.5
H33D C33' H33F 109.5
H33E C33' H33F 109.5
C27' C34' C35' 111.3(13)
C27' C34' H34C 109.4
C35' C34' H34C 109.4
C27' C34' H34D 109.4
C35' C34' H34D 109.4
H34C C34' H34D 108.0
C34' C35' H35D 109.5
C34' C35' H35E 109.5
H35D C35' H35E 109.5
C34' C35' H35F 109.5
H35D C35' H35F 109.5
H35E C35' H35F 109.5

loop_
_geom_bond_atom_site_label_1
_geom_bond_atom_site_label_2
_geom_bond_distance
W1 C1B 1.933(15)
W1 C1A 1.937(14)
W1 P1 2.223(3)
W1 C26 2.339(13)
W1 C27 2.349(14)
W1 C25 2.400(13)
W1 C24 2.422(13)
W1 P2 2.572(4)
W1 Cp1 2.021(6)
C1A O1A 1.179(17)
C1B O1B 1.165(16)
P1 N2 1.647(12)
P1 N5 1.666(12)
N2 C6 1.456(19)
N2 C3 1.491(19)
C3 C4 1.51(2)
C3 H3A 0.9900
C3 H3B 0.9900
C4 N5 1.474(18)
C4 H4A 0.9900
C4 H4B 0.9900
N5 C15 1.432(18)
C6 C11 1.37(2)
C6 C7 1.41(2)
C7 C8 1.40(3)
C7 C14 1.48(2)
C8 C9 1.26(3)
C8 H8 0.9500
C9 C10 1.32(3)
C9 C13 1.60(4)
C10 C11 1.46(3)
C10 H10 0.9500
C11 C12 1.47(2)
C12 H12A 0.9800
C12 H12B 0.9800
C12 H12C 0.9800
C13 H13A 0.9800
C13 H13B 0.9800
C13 H13C 0.9800
C14 H14A 0.9800
C14 H14B 0.9800
C14 H14C 0.9800
C15 C20 1.372(19)
C15 C16 1.44(2)
C16 C17 1.38(2)
C16 C23 1.47(2)
C17 C18 1.37(2)
C17 H17 0.9500
C18 C19 1.43(2)
C18 C22 1.50(2)
C19 C20 1.38(2)
C19 H19 0.9500
C20 C21 1.53(2)
C21 H21A 0.9800
C21 H21B 0.9800
C21 H21C 0.9800
C22 H22A 0.9800
C22 H22B 0.9800
C22 H22C 0.9800
C23 H23A 0.9800
C23 H23B 0.9800
C23 H23C 0.9800
P2 C24 1.768(13)
P2 C27 1.794(14)
C24 C25 1.430(18)
C24 C28 1.532(19)
C25 C26 1.439(17)
C25 C30 1.509(19)
C26 C27 1.427(19)
C26 C32 1.508(19)
C27 C34 1.498(19)
C28 C29 1.50(2)
C28 H28A 0.9900
C28 H28B 0.9900
C29 H29A 0.9800
C29 H29B 0.9800
C29 H29C 0.9800
C30 C31 1.55(2)
C30 H30A 0.9900
C30 H30B 0.9900
C31 H31A 0.9800
C31 H31B 0.9800
C31 H31C 0.9800
C32 C33 1.51(2)
C32 H32A 0.9900
C32 H32B 0.9900
C33 H33A 0.9800
C33 H33B 0.9800
C33 H33C 0.9800
C34 C35 1.53(2)
C34 H34A 0.9900
C34 H34B 0.9900
C35 H35A 0.9800
C35 H35B 0.9800
C35 H35C 0.9800
W1' C1B' 1.922(15)
W1' C1A' 1.959(17)
W1' P1' 2.223(4)
W1' C24' 2.368(14)
W1' C25' 2.372(15)
W1' C26' 2.395(14)
W1' C27' 2.420(14)
W1' P2' 2.566(4)
W1' Cp1' 1.959(6)
C1A' O1A' 1.163(19)
C1B' O1B' 1.181(17)
P1' N5' 1.643(12)
P1' N2' 1.665(12)
N2' C6' 1.433(17)
N2' C3' 1.469(19)
C3' C4' 1.51(2)
C3' H3'1 0.9900
C3' H3'2 0.9900
C4' N5' 1.492(19)
C4' H4'1 0.9900
C4' H4'2 0.9900
N5' C15' 1.440(18)
C6' C11' 1.362(18)
C6' C7' 1.43(2)
C7' C8' 1.39(2)
C7' C14' 1.50(2)
C8' C9' 1.400(19)
C8' H8' 0.9500
C9' C10' 1.41(2)
C9' C13' 1.56(2)
C10' C11' 1.351(19)
C10' H10' 0.9500
C11' C12' 1.53(2)
C12' H12D 0.9800
C12' H12E 0.9800
C12' H12F 0.9800
C13' H13D 0.9800
C13' H13E 0.9800
C13' H13F 0.9800
C14' H14D 0.9800
C14' H14E 0.9800
C14' H14F 0.9800
C15' C20' 1.37(2)
C15' C16' 1.42(2)
C16' C17' 1.40(2)
C16' C23' 1.48(2)
C17' C18' 1.40(3)
C17' H17' 0.9500
C18' C19' 1.38(2)
C18' C22' 1.49(3)
C19' C20' 1.41(2)
C19' H19' 0.9500
C20' C21' 1.50(2)
C21' H21D 0.9800
C21' H21E 0.9800
C21' H21F 0.9800
C22' H22D 0.9800
C22' H22E 0.9800
C22' H22F 0.9800
C23' H23D 0.9800
C23' H23E 0.9800
C23' H23F 0.9800
P2' C27' 1.774(15)
P2' C24' 1.790(13)
C24' C25' 1.44(2)
C24' C28' 1.51(2)
C25' C26' 1.423(19)
C25' C30' 1.50(2)
C26' C27' 1.47(2)
C26' C32' 1.50(2)
C27' C34' 1.484(19)
C28' C29' 1.51(2)
C28' H28C 0.9900
C28' H28D 0.9900
C29' H29D 0.9800
C29' H29E 0.9800
C29' H29F 0.9800
C30' C31' 1.57(2)
C30' H30C 0.9900
C30' H30D 0.9900
C31' H31D 0.9800
C31' H31E 0.9800
C31' H31F 0.9800
C32' C33' 1.55(2)
C32' H32C 0.9900
C32' H32D 0.9900
C33' H33D 0.9800
C33' H33E 0.9800
C33' H33F 0.9800
C34' C35' 1.51(2)
C34' H34C 0.9900
C34' H34D 0.9900
C35' H35D 0.9800
C35' H35E 0.9800
C35' H35F 0.9800

loop_
_geom_torsion_atom_site_label_1
_geom_torsion_atom_site_label_2
_geom_torsion_atom_site_label_3
_geom_torsion_atom_site_label_4
_geom_torsion
C1B W1 C1A O1A -70(26)
P1 W1 C1A O1A -160(26)
C26 W1 C1A O1A 22(26)
C27 W1 C1A O1A 18(27)
C25 W1 C1A O1A 53(26)
C24 W1 C1A O1A 84(26)
P2 W1 C1A O1A 91(26)
C1A W1 C1B O1B 116(15)
P1 W1 C1B O1B -152(15)
C26 W1 C1B O1B 12(15)
C27 W1 C1B O1B -24(15)
C25 W1 C1B O1B 31(15)
C24 W1 C1B O1B 2(16)
P2 W1 C1B O1B -51(15)
C1B W1 P1 N2 -32.0(8)
C1A W1 P1 N2 53.9(7)
C26 W1 P1 N2 -131.8(12)
C27 W1 P1 N2 -124.1(7)
C25 W1 P1 N2 142.9(8)
C24 W1 P1 N2 161.2(7)
P2 W1 P1 N2 -158.6(6)
C1B W1 P1 N5 145.3(8)
C1A W1 P1 N5 -128.8(7)
C26 W1 P1 N5 45.5(13)
C27 W1 P1 N5 53.3(7)
C25 W1 P1 N5 -39.8(9)
C24 W1 P1 N5 -21.5(7)
P2 W1 P1 N5 18.7(6)
N5 P1 N2 C6 177.2(12)
W1 P1 N2 C6 -4.7(15)
N5 P1 N2 C3 8.9(11)
W1 P1 N2 C3 -173.1(8)
C6 N2 C3 C4 168.8(12)
P1 N2 C3 C4 -21.8(15)
N2 C3 C4 N5 25.3(15)
C3 C4 N5 C15 153.1(13)
C3 C4 N5 P1 -21.6(15)
N2 P1 N5 C15 -166.3(12)
W1 P1 N5 C15 15.6(15)
N2 P1 N5 C4 8.0(10)
W1 P1 N5 C4 -170.0(8)
C3 N2 C6 C11 -94.7(17)
P1 N2 C6 C11 97.1(16)
C3 N2 C6 C7 81.5(18)
P1 N2 C6 C7 -86.7(17)
C11 C6 C7 C8 -1(3)
N2 C6 C7 C8 -176.6(17)
C11 C6 C7 C14 177.7(17)
N2 C6 C7 C14 2(2)
C6 C7 C8 C9 2(3)
C14 C7 C8 C9 -176(2)
C7 C8 C9 C10 -5(4)
C7 C8 C9 C13 178(3)
C8 C9 C10 C11 5(4)
C13 C9 C10 C11 -177(2)
C7 C6 C11 C10 1(2)
N2 C6 C11 C10 176.6(15)
C7 C6 C11 C12 -179.0(18)
N2 C6 C11 C12 -3(2)
C9 C10 C11 C6 -3(3)
C9 C10 C11 C12 177(2)
C4 N5 C15 C20 -91.4(16)
P1 N5 C15 C20 82.7(16)
C4 N5 C15 C16 86.4(17)
P1 N5 C15 C16 -99.6(15)
C20 C15 C16 C17 1(2)
N5 C15 C16 C17 -176.9(13)
C20 C15 C16 C23 -178.3(14)
N5 C15 C16 C23 4(2)
C15 C16 C17 C18 0(2)
C23 C16 C17 C18 178.5(15)
C16 C17 C18 C19 1(2)
C16 C17 C18 C22 179.4(15)
C17 C18 C19 C20 -2(2)
C22 C18 C19 C20 179.8(15)
N5 C15 C20 C19 176.1(14)
C16 C15 C20 C19 -2(2)
N5 C15 C20 C21 -5(2)
C16 C15 C20 C21 177.5(14)
C18 C19 C20 C15 2(2)
C18 C19 C20 C21 -177.1(14)
C1B W1 P2 C24 145.2(7)
C1A W1 P2 C24 -10.3(9)
P1 W1 P2 C24 -117.7(5)
C26 W1 P2 C24 70.4(6)
C27 W1 P2 C24 103.6(7)
C25 W1 P2 C24 31.5(6)
C1B W1 P2 C27 41.6(8)
C1A W1 P2 C27 -113.9(9)
P1 W1 P2 C27 138.7(5)
C26 W1 P2 C27 -33.2(6)
C25 W1 P2 C27 -72.1(6)
C24 W1 P2 C27 -103.6(7)
C27 P2 C24 C25 -1.9(11)
W1 P2 C24 C25 -61.1(9)
C27 P2 C24 C28 -177.9(12)
W1 P2 C24 C28 122.9(12)
C27 P2 C24 W1 59.2(5)
C1B W1 C24 C25 46.4(15)
C1A W1 C24 C25 -63.1(9)
P1 W1 C24 C25 -162.4(6)
C26 W1 C24 C25 35.3(7)
C27 W1 C24 C25 75.6(8)
P2 W1 C24 C25 122.9(9)
C1B W1 C24 C28 165.0(13)
C1A W1 C24 C28 55.5(12)
P1 W1 C24 C28 -43.8(12)
C26 W1 C24 C28 153.9(13)
C27 W1 C24 C28 -165.8(13)
C25 W1 C24 C28 118.6(15)
P2 W1 C24 C28 -118.5(13)
C1B W1 C24 P2 -76.5(12)
C1A W1 C24 P2 174.0(5)
P1 W1 C24 P2 74.7(4)
C26 W1 C24 P2 -87.6(6)
C27 W1 C24 P2 -47.2(5)
C25 W1 C24 P2 -122.9(9)
C28 C24 C25 C26 177.9(12)
P2 C24 C25 C26 1.9(15)
W1 C24 C25 C26 -60.3(9)
C28 C24 C25 C30 -2(2)
P2 C24 C25 C30 -178.3(11)
W1 C24 C25 C30 119.5(13)
C28 C24 C25 W1 -121.8(13)
P2 C24 C25 W1 62.2(7)
C1B W1 C25 C24 -155.9(8)
C1A W1 C25 C24 120.4(8)
P1 W1 C25 C24 30.1(11)
C26 W1 C25 C24 -120.5(11)
C27 W1 C25 C24 -85.3(8)
P2 W1 C25 C24 -37.6(7)
C1B W1 C25 C26 -35.4(10)
C1A W1 C25 C26 -119.1(8)
P1 W1 C25 C26 150.6(6)
C27 W1 C25 C26 35.2(7)
C24 W1 C25 C26 120.5(11)
P2 W1 C25 C26 82.9(7)
C1B W1 C25 C30 82.2(12)
C1A W1 C25 C30 -1.5(11)
P1 W1 C25 C30 -91.7(12)
C26 W1 C25 C30 117.6(14)
C27 W1 C25 C30 152.9(12)
C24 W1 C25 C30 -121.9(14)
P2 W1 C25 C30 -159.4(12)
C24 C25 C26 C27 -0.9(16)
C30 C25 C26 C27 179.3(13)
W1 C25 C26 C27 -63.3(10)
C24 C25 C26 C32 -174.4(12)
C30 C25 C26 C32 6(2)
W1 C25 C26 C32 123.1(13)
C24 C25 C26 W1 62.4(10)
C30 C25 C26 W1 -117.4(13)
C1B W1 C26 C27 -89.0(8)
C1A W1 C26 C27 -175.4(8)
P1 W1 C26 C27 10.5(16)
C25 W1 C26 C27 120.2(11)
C24 W1 C26 C27 85.8(8)
P2 W1 C26 C27 39.6(7)
C1B W1 C26 C25 150.8(8)
C1A W1 C26 C25 64.4(8)
P1 W1 C26 C25 -109.7(12)
C27 W1 C26 C25 -120.2(11)
C24 W1 C26 C25 -34.5(7)
P2 W1 C26 C25 -80.6(7)
C1B W1 C26 C32 30.2(12)
C1A W1 C26 C32 -56.2(12)
P1 W1 C26 C32 129.6(12)
C27 W1 C26 C32 119.1(14)
C25 W1 C26 C32 -120.6(14)
C24 W1 C26 C32 -155.1(13)
P2 W1 C26 C32 158.8(12)
C25 C26 C27 C34 -175.8(13)
C32 C26 C27 C34 -2(2)
W1 C26 C27 C34 119.8(14)
C25 C26 C27 P2 -0.5(15)
C32 C26 C27 P2 173.1(11)
W1 C26 C27 P2 -65.0(7)
C25 C26 C27 W1 64.5(10)
C32 C26 C27 W1 -121.9(13)
C24 P2 C27 C26 1.3(11)
W1 P2 C27 C26 62.8(9)
C24 P2 C27 C34 176.7(13)
W1 P2 C27 C34 -121.8(13)
C24 P2 C27 W1 -61.5(5)
C1B W1 C27 C26 92.3(8)
C1A W1 C27 C26 6.9(12)
P1 W1 C27 C26 -176.2(6)
C25 W1 C27 C26 -35.1(7)
C24 W1 C27 C26 -74.3(8)
P2 W1 C27 C26 -120.2(9)
C1B W1 C27 C34 -27.3(12)
C1A W1 C27 C34 -112.7(12)
P1 W1 C27 C34 64.2(12)
C26 W1 C27 C34 -119.6(15)
C25 W1 C27 C34 -154.7(13)
C24 W1 C27 C34 166.1(13)
P2 W1 C27 C34 120.2(13)
C1B W1 C27 P2 -147.5(6)
C1A W1 C27 P2 127.1(7)
P1 W1 C27 P2 -56.0(6)
C26 W1 C27 P2 120.2(9)
C25 W1 C27 P2 85.1(5)
C24 W1 C27 P2 45.9(5)
C25 C24 C28 C29 -98.4(17)
P2 C24 C28 C29 77.3(16)
W1 C24 C28 C29 170.4(11)
C24 C25 C30 C31 91.9(17)
C26 C25 C30 C31 -88.3(16)
W1 C25 C30 C31 -175.2(10)
C27 C26 C32 C33 -74.4(17)
C25 C26 C32 C33 98.5(16)
W1 C26 C32 C33 -166.5(10)
C26 C27 C34 C35 -152.8(14)
P2 C27 C34 C35 32.4(19)
W1 C27 C34 C35 -62.1(17)
C1B' W1' C1A' O1A' -101(19)
P1' W1' C1A' O1A' 168(19)
C24' W1' C1A' O1A' -12(20)
C25' W1' C1A' O1A' -11(19)
C26' W1' C1A' O1A' 19(19)
C27' W1' C1A' O1A' 52(19)
P2' W1' C1A' O1A' 62(19)
C1A' W1' C1B' O1B' 86(14)
P1' W1' C1B' O1B' 177(100)
C24' W1' C1B' O1B' -57(14)
C25' W1' C1B' O1B' -22(14)
C26' W1' C1B' O1B' -1(14)
C27' W1' C1B' O1B' -25(14)
P2' W1' C1B' O1B' -81(14)
C1B' W1' P1' N5' 147.1(8)
C1A' W1' P1' N5' -126.0(8)
C24' W1' P1' N5' 54.4(7)
C25' W1' P1' N5' 51.3(13)
C26' W1' P1' N5' -36.0(10)
C27' W1' P1' N5' -21.0(7)
P2' W1' P1' N5' 18.9(6)
C1B' W1' P1' N2' -31.3(8)
C1A' W1' P1' N2' 55.6(8)
C24' W1' P1' N2' -124.0(7)
C25' W1' P1' N2' -127.1(12)
C26' W1' P1' N2' 145.6(9)
C27' W1' P1' N2' 160.6(7)
P2' W1' P1' N2' -159.5(6)
N5' P1' N2' C6' -177.1(11)
W1' P1' N2' C6' 1.7(14)
N5' P1' N2' C3' 8.5(11)
W1' P1' N2' C3' -172.7(8)
C6' N2' C3' C4' 162.8(12)
P1' N2' C3' C4' -22.8(15)
N2' C3' C4' N5' 26.5(15)
C3' C4' N5' C15' 152.7(12)
C3' C4' N5' P1' -23.5(15)
N2' P1' N5' C15' -166.4(12)
W1' P1' N5' C15' 14.7(14)
N2' P1' N5' C4' 9.6(11)
W1' P1' N5' C4' -169.3(8)
C3' N2' C6' C11' -92.2(16)
P1' N2' C6' C11' 93.7(14)
C3' N2' C6' C7' 82.3(17)
P1' N2' C6' C7' -91.8(14)
C11' C6' C7' C8' -2(2)
N2' C6' C7' C8' -176.8(13)
C11' C6' C7' C14' 177.0(14)
N2' C6' C7' C14' 2(2)
C6' C7' C8' C9' 1(2)
C14' C7' C8' C9' -177.7(14)
C7' C8' C9' C10' -1(2)
C7' C8' C9' C13' 178.8(14)
C8' C9' C10' C11' 1(2)
C13' C9' C10' C11' -178.9(14)
C9' C10' C11' C6' -1(2)
C9' C10' C11' C12' 178.2(14)
C7' C6' C11' C10' 2(2)
N2' C6' C11' C10' 176.5(13)
C7' C6' C11' C12' -177.4(13)
N2' C6' C11' C12' -3(2)
C4' N5' C15' C20' 85.6(18)
P1' N5' C15' C20' -98.6(16)
C4' N5' C15' C16' -96.0(17)
P1' N5' C15' C16' 79.9(16)
C20' C15' C16' C17' 0(2)
N5' C15' C16' C17' -178.9(14)
C20' C15' C16' C23' 177.8(16)
N5' C15' C16' C23' -1(2)
C15' C16' C17' C18' 2(3)
C23' C16' C17' C18' -176.1(18)
C16' C17' C18' C19' -3(3)
C16' C17' C18' C22' 177.6(18)
C17' C18' C19' C20' 2(3)
C22' C18' C19' C20' -178.5(18)
C16' C15' C20' C19' 0(2)
N5' C15' C20' C19' 178.1(14)
C16' C15' C20' C21' -179.7(15)
N5' C15' C20' C21' -1(2)
C18' C19' C20' C15' -1(3)
C18' C19' C20' C21' 178.8(16)
C1B' W1' P2' C27' 143.3(8)
C1A' W1' P2' C27' -14.7(10)
P1' W1' P2' C27' -119.1(5)
C24' W1' P2' C27' 105.4(7)
C25' W1' P2' C27' 71.9(6)
C26' W1' P2' C27' 33.6(6)
C1B' W1' P2' C24' 38.0(8)
C1A' W1' P2' C24' -120.0(9)
P1' W1' P2' C24' 135.5(5)
C25' W1' P2' C24' -33.5(6)
C26' W1' P2' C24' -71.7(6)
C27' W1' P2' C24' -105.4(7)
C27' P2' C24' C25' 2.7(11)
W1' P2' C24' C25' 63.5(9)
C27' P2' C24' C28' 178.5(13)
W1' P2' C24' C28' -120.7(13)
C27' P2' C24' W1' -60.8(5)
C1B' W1' C24' C25' 89.6(9)
C1A' W1' C24' C25' 2.5(13)
P1' W1' C24' C25' -178.2(6)
C26' W1' C24' C25' -34.2(7)
C27' W1' C24' C25' -74.3(8)
P2' W1' C24' C25' -119.6(9)
C1B' W1' C24' C28' -30.7(12)
C1A' W1' C24' C28' -117.8(13)
P1' W1' C24' C28' 61.5(12)
C25' W1' C24' C28' -120.3(15)
C26' W1' C24' C28' -154.5(13)
C27' W1' C24' C28' 165.4(13)
P2' W1' C24' C28' 120.1(13)
C1B' W1' C24' P2' -150.8(6)
C1A' W1' C24' P2' 122.1(8)
P1' W1' C24' P2' -58.6(5)
C25' W1' C24' P2' 119.6(9)
C26' W1' C24' P2' 85.4(5)
C27' W1' C24' P2' 45.3(5)
C28' C24' C25' C26' -177.9(14)
P2' C24' C25' C26' -2.1(16)
W1' C24' C25' C26' 62.8(11)
C28' C24' C25' C30' 1(2)
P2' C24' C25' C30' 176.3(11)
W1' C24' C25' C30' -118.9(14)
C28' C24' C25' W1' 119.4(14)
P2' C24' C25' W1' -64.9(7)
C1B' W1' C25' C26' 147.4(9)
C1A' W1' C25' C26' 60.3(9)
P1' W1' C25' C26' -116.8(11)
C24' W1' C25' C26' -121.3(12)
C27' W1' C25' C26' -34.7(8)
P2' W1' C25' C26' -81.3(8)
C1B' W1' C25' C24' -91.3(9)
C1A' W1' C25' C24' -178.4(8)
P1' W1' C25' C24' 4.4(16)
C26' W1' C25' C24' 121.3(12)
C27' W1' C25' C24' 86.5(8)
P2' W1' C25' C24' 40.0(7)
C1B' W1' C25' C30' 25.7(12)
C1A' W1' C25' C30' -61.4(13)
P1' W1' C25' C30' 121.4(12)
C24' W1' C25' C30' 117.0(15)
C26' W1' C25' C30' -121.7(16)
C27' W1' C25' C30' -156.5(14)
P2' W1' C25' C30' 157.0(13)
C24' C25' C26' C27' 0.1(18)
C30' C25' C26' C27' -178.2(14)
W1' C25' C26' C27' 62.1(11)
C24' C25' C26' C32' 179.5(14)
C30' C25' C26' C32' 1(2)
W1' C25' C26' C32' -118.5(14)
C24' C25' C26' W1' -62.0(11)
C30' C25' C26' W1' 119.7(15)
C1B' W1' C26' C25' -38.4(10)
C1A' W1' C26' C25' -124.0(9)
P1' W1' C26' C25' 145.2(7)
C24' W1' C26' C25' 34.8(8)
C27' W1' C26' C25' 121.5(12)
P2' W1' C26' C25' 82.3(8)
C1B' W1' C26' C27' -159.9(8)
C1A' W1' C26' C27' 114.5(9)
P1' W1' C26' C27' 23.6(12)
C24' W1' C26' C27' -86.8(9)
C25' W1' C26' C27' -121.5(12)
P2' W1' C26' C27' -39.2(7)
C1B' W1' C26' C32' 81.1(13)
C1A' W1' C26' C32' -4.5(12)
P1' W1' C26' C32' -95.4(13)
C24' W1' C26' C32' 154.2(13)
C25' W1' C26' C32' 119.4(15)
C27' W1' C26' C32' -119.0(15)
P2' W1' C26' C32' -158.2(13)
C25' C26' C27' C34' 173.6(14)
C32' C26' C27' C34' -6(2)
W1' C26' C27' C34' -125.2(14)
C25' C26' C27' P2' 1.9(16)
C32' C26' C27' P2' -177.4(12)
W1' C26' C27' P2' 63.2(8)
C25' C26' C27' W1' -61.3(11)
C32' C26' C27' W1' 119.4(14)
C24' P2' C27' C26' -2.6(11)
W1' P2' C27' C26' -61.8(9)
C24' P2' C27' C34' -174.5(13)
W1' P2' C27' C34' 126.3(13)
C24' P2' C27' W1' 59.2(5)
C1B' W1' C27' C26' 38.5(15)
C1A' W1' C27' C26' -68.9(9)
P1' W1' C27' C26' -166.9(7)
C24' W1' C27' C26' 73.8(8)
C25' W1' C27' C26' 34.0(8)
P2' W1' C27' C26' 119.9(10)
C1B' W1' C27' C34' 159.3(13)
C1A' W1' C27' C34' 51.9(14)
P1' W1' C27' C34' -46.2(13)
C24' W1' C27' C34' -165.4(14)
C25' W1' C27' C34' 154.8(14)
C26' W1' C27' C34' 120.8(16)
P2' W1' C27' C34' -119.3(14)
C1B' W1' C27' P2' -81.4(12)
C1A' W1' C27' P2' 171.1(6)
P1' W1' C27' P2' 73.1(5)
C24' W1' C27' P2' -46.1(5)
C25' W1' C27' P2' -85.9(6)
C26' W1' C27' P2' -119.9(10)
C25' C24' C28' C29' -158.6(15)
P2' C24' C28' C29' 26.0(19)
W1' C24' C28' C29' -67.4(17)
C26' C25' C30' C31' 96.2(18)
C24' C25' C30' C31' -82.0(18)
W1' C25' C30' C31' -170.9(10)
C25' C26' C32' C33' -96.4(18)
C27' C26' C32' C33' 82.9(19)
W1' C26' C32' C33' 173.9(10)
C26' C27' C34' C35' -106.6(17)
P2' C27' C34' C35' 64.2(17)
W1' C27' C34' C35' 159.4(11)
